data_2010888
loop_
_publ_author_name
'Jain, Subhash C. '
'Bharadvaja, Aparna'
'Kumar, Rohtash'
'Agarwal, Deepti'
'Errington, William'

_publ_section_title 3-[4-(3,4-Dimethylphenyl)-1,3-thiazol-2-yl]-2-(2-hydroxyphenyl)-1,2,3,4-tetrahydroquinazolin-4-one
_journal_issue 5
_journal_name_full 'Acta Crystallographica Section C'
_journal_page_first 592
_journal_page_last 593
_journal_paper_doi 10.1107/S0108270100001815
_journal_volume 56
_journal_year 2000
_chemical_formula_sum 'C25 H21 N3 O2 S'
_chemical_formula_weight 427.51
_chemical_name_systematic
;
 ?
;
_space_group_IT_number 2
_symmetry_cell_setting triclinic
_symmetry_space_group_name_Hall '-P 1'
_symmetry_space_group_name_H-M 'P -1'
_audit_creation_method SHELXL-97
_cell_angle_alpha 63.663(3)
_cell_angle_beta 68.248(3)
_cell_angle_gamma 75.966(3)
_cell_formula_units_Z 2
_cell_length_a 8.9439(9)
_cell_length_b 11.5231(12)
_cell_length_c 12.0135(12)
_cell_measurement_reflns_used 3730
_cell_measurement_temperature 180(2)
_cell_measurement_theta_max 28.55
_cell_measurement_theta_min 1.98
_cell_volume 1026.06(18)
_computing_cell_refinement 'SAINT (Siemens, 1995)'
_computing_data_collection 'SMART (Siemens, 1994)'
_computing_data_reduction SAINT
_computing_molecular_graphics SHELXTL/PC
_computing_publication_material SHELXTL/PC
_computing_structure_refinement 'SHELXL97 (Sheldrick, 1997)'
_computing_structure_solution 'SHELXTL/PC (Siemens, 1994)'
_diffrn_ambient_temperature 180(2)
_diffrn_detector_area_resol_mean 8.192
_diffrn_measured_fraction_theta_full .945
_diffrn_measured_fraction_theta_max .871
_diffrn_measurement_device_type
;
Siemens SMART CCD area detector diffractometer with Oxford Cryosystems
open-flow cryostat (Cosier & Glazer, 1986)
;
_diffrn_measurement_method '\w scans'
_diffrn_radiation_monochromator graphite
_diffrn_radiation_source 'normal-focus sealed tube'
_diffrn_radiation_type MoK\a
_diffrn_radiation_wavelength .71073
_diffrn_reflns_av_R_equivalents .0201
_diffrn_reflns_av_sigmaI/netI .0562
_diffrn_reflns_limit_h_max 11
_diffrn_reflns_limit_h_min -11
_diffrn_reflns_limit_k_max 9
_diffrn_reflns_limit_k_min -14
_diffrn_reflns_limit_l_max 14
_diffrn_reflns_limit_l_min -15
_diffrn_reflns_number 6303
_diffrn_reflns_theta_full 27.50
_diffrn_reflns_theta_max 28.55
_diffrn_reflns_theta_min 1.98
_diffrn_standards_decay_% 0
_exptl_absorpt_coefficient_mu .186
_exptl_absorpt_correction_T_max .9816
_exptl_absorpt_correction_T_min .9258
_exptl_absorpt_correction_type multi-scan
_exptl_absorpt_process_details '(SADABS; Sheldrick, 1996)'
_exptl_crystal_colour yellow
_exptl_crystal_density_diffrn 1.384
_exptl_crystal_density_method 'not measured'
_exptl_crystal_description block
_exptl_crystal_F_000 448
_exptl_crystal_size_max .42
_exptl_crystal_size_mid .32
_exptl_crystal_size_min .10
_refine_diff_density_max .306
_refine_diff_density_min -.323
_refine_ls_extinction_method none
_refine_ls_goodness_of_fit_ref .957
_refine_ls_hydrogen_treatment mixed
_refine_ls_matrix_type full
_refine_ls_number_parameters 294
_refine_ls_number_reflns 4545
_refine_ls_number_restraints 0
_refine_ls_restrained_S_all .957
_refine_ls_R_factor_all .0704
_refine_ls_R_factor_gt .0434
_refine_ls_shift/su_max <0.001
_refine_ls_shift/su_mean .000
_refine_ls_structure_factor_coef Fsqd
_refine_ls_weighting_details 'calc w = 1/[\s^2^(Fo^2^)+(0.0603P)^2^] where P=(Fo^2^+2Fc^2^)/3'
_refine_ls_weighting_scheme calc
_refine_ls_wR_factor_ref .1156
_reflns_number_gt 3162
_reflns_number_total 4545
_reflns_threshold_expression I>2\s(I)
_cod_data_source_file bm1400.cif
_cod_data_source_block IV
_cod_depositor_comments
;
The following automatic conversions were performed:
'_geom_bond_publ_flag' value 'Y' changed to 'y' according to
'/home/saulius/struct/CIF-dictionaries/cif_core.dic' dictionary named
'cif_core.dic' version 2.4.1 from 2010-06-29.

Automatic conversion script
Id: cif_fix_enum 1527 2010-12-29 10:47:43Z saulius 

The following automatic conversions were performed:

'_geom_bond_publ_flag' value 'Y' changed to 'y' according to
/home/saulius/struct/CIF-dictionaries/cif_core.dic dictionary named
'cif_core.dic' version 2.4.1 from 2010-06-29.

Automatic conversion script
Id: cif_fix_values 1715 2011-07-08 13:25:40Z adriana 
;
_cod_database_code 2010888
_cod_database_fobs_code 2010888

loop_
_symmetry_equiv_pos_as_xyz
'x, y, z'
'-x, -y, -z'

loop_
_atom_site_label
_atom_site_fract_x
_atom_site_fract_y
_atom_site_fract_z
_atom_site_U_iso_or_equiv
_atom_site_adp_type
_atom_site_calc_flag
_atom_site_refinement_flags
_atom_site_occupancy
_atom_site_disorder_assembly
_atom_site_disorder_group
_atom_site_type_symbol
S1' .90489(5) .27276(5) .36923(5) .03164(15) Uani d . 1 . . S
O1 .80359(14) .12134(13) .61581(13) .0340(3) Uani d . 1 . . O
O2 1.51436(16) .08272(14) .60838(15) .0385(4) Uani d . 1 . . O
H2"B 1.599(3) .091(3) .617(3) .083(9) Uiso d . 1 . . H
N1 1.23189(19) -.04198(16) .67536(15) .0289(4) Uani d . 1 . . N
H1A 1.318(2) -.070(2) .6880(19) .037(6) Uiso d . 1 . . H
N3 1.07767(16) .10911(14) .53902(13) .0233(3) Uani d . 1 . . N
N3' 1.21346(17) .21290(14) .31535(14) .0252(3) Uani d . 1 . . N
C2 1.23302(19) .08345(17) .56794(17) .0230(4) Uani d . 1 . . C
H2A 1.3231 .0781 .4899 .028 Uiso calc R 1 . . H
C4 .9345(2) .08049(18) .63918(17) .0261(4) Uani d . 1 . . C
C5 .8102(2) -.0259(2) .87810(19) .0377(5) Uani d . 1 . . C
H5A .7080 .0157 .8672 .045 Uiso calc R 1 . . H
C6 .8202(3) -.1089(2) .9997(2) .0509(6) Uani d . 1 . . C
H6A .7260 -.1239 1.0731 .061 Uiso calc R 1 . . H
C7 .9694(3) -.1708(2) 1.0144(2) .0531(6) Uani d . 1 . . C
H7A .9763 -.2292 1.0986 .064 Uiso calc R 1 . . H
C8 1.1082(3) -.1495(2) .90920(19) .0421(5) Uani d . 1 . . C
H8A 1.2092 -.1932 .9212 .051 Uiso calc R 1 . . H
C9 1.0994(2) -.06334(18) .78526(17) .0290(4) Uani d . 1 . . C
C10 .9486(2) -.00147(18) .76949(17) .0279(4) Uani d . 1 . . C
C2' 1.0785(2) .19046(17) .41052(17) .0239(4) Uani d . 1 . . C
C4' 1.1834(2) .30132(18) .19996(17) .0269(4) Uani d . 1 . . C
C5' 1.0252(2) .3441(2) .21214(19) .0323(5) Uani d . 1 . . C
H5'A .978(2) .4014(19) .1419(19) .038(6) Uiso d . 1 . . H
C1" 1.2582(2) .19321(17) .59576(16) .0225(4) Uani d . 1 . . C
C2" 1.4054(2) .18783(18) .61535(17) .0269(4) Uani d . 1 . . C
C3" 1.4348(2) .2834(2) .64244(19) .0343(5) Uani d . 1 . . C
H3"A 1.5348 .2787 .6557 .041 Uiso calc R 1 . . H
C4" 1.3191(2) .3854(2) .65021(19) .0377(5) Uani d . 1 . . C
H4"A 1.3395 .4508 .6691 .045 Uiso calc R 1 . . H
C5" 1.1733(2) .39299(19) .63066(19) .0340(5) Uani d . 1 . . C
H5"B 1.0934 .4632 .6364 .041 Uiso calc R 1 . . H
C6" 1.1452(2) .29743(18) .60272(17) .0279(4) Uani d . 1 . . C
H6"B 1.0457 .3036 .5880 .034 Uiso calc R 1 . . H
C1"' 1.3194(2) .33737(18) .07721(17) .0281(4) Uani d . 1 . . C
C2"' 1.3156(2) .46021(19) -.02275(18) .0302(4) Uani d . 1 . . C
H2"A 1.2259 .5220 -.0102 .036 Uiso calc R 1 . . H
C3"' 1.4398(2) .49490(19) -.14068(18) .0302(4) Uani d . 1 . . C
C4"' 1.5709(2) .4037(2) -.15924(18) .0344(5) Uani d . 1 . . C
C5"' 1.5742(2) .2811(2) -.0599(2) .0373(5) Uani d . 1 . . C
H5"A 1.6627 .2185 -.0729 .045 Uiso calc R 1 . . H
C6"' 1.4513(2) .2479(2) .05782(19) .0328(4) Uani d . 1 . . C
H6"A 1.4574 .1640 .1250 .039 Uiso calc R 1 . . H
C7"' 1.4332(2) .6297(2) -.24574(19) .0391(5) Uani d . 1 . . C
H7"A 1.4453 .6232 -.3273 .059 Uiso calc R 1 . . H
H7"B 1.5209 .6757 -.2586 .059 Uiso calc R 1 . . H
H7"C 1.3290 .6776 -.2195 .059 Uiso calc R 1 . . H
C8"' 1.7103(3) .4374(3) -.2845(2) .0517(6) Uani d . 1 . . C
H8"A 1.7885 .3608 -.2813 .078 Uiso calc R 1 . . H
H8"B 1.7631 .5082 -.2948 .078 Uiso calc R 1 . . H
H8"C 1.6693 .4648 -.3585 .078 Uiso calc R 1 . . H

loop_
_atom_site_aniso_label
_atom_site_aniso_U_11
_atom_site_aniso_U_22
_atom_site_aniso_U_33
_atom_site_aniso_U_12
_atom_site_aniso_U_13
_atom_site_aniso_U_23
S1' .0226(2) .0352(3) .0351(3) -.00144(19) -.0138(2) -.0086(2)
O1 .0179(6) .0403(8) .0414(8) -.0060(6) -.0096(6) -.0117(7)
O2 .0196(7) .0435(9) .0628(10) .0015(6) -.0179(7) -.0276(8)
N1 .0240(8) .0266(9) .0330(9) -.0030(7) -.0136(7) -.0048(7)
N3 .0184(7) .0261(8) .0260(8) -.0044(6) -.0092(6) -.0075(7)
N3' .0237(8) .0263(9) .0269(8) -.0032(6) -.0098(6) -.0093(7)
C2 .0155(8) .0281(10) .0239(9) -.0028(7) -.0070(7) -.0079(8)
C4 .0218(9) .0265(10) .0327(10) -.0071(7) -.0078(8) -.0119(8)
C5 .0313(11) .0460(13) .0359(11) -.0136(9) -.0014(9) -.0181(10)
C6 .0516(15) .0622(17) .0307(11) -.0241(12) .0012(10) -.0127(11)
C7 .0679(16) .0592(16) .0279(11) -.0244(13) -.0143(11) -.0041(11)
C8 .0478(13) .0443(13) .0353(11) -.0119(10) -.0196(10) -.0070(10)
C9 .0333(10) .0265(10) .0290(10) -.0107(8) -.0104(8) -.0076(8)
C10 .0277(10) .0283(10) .0275(9) -.0111(8) -.0057(8) -.0087(8)
C2' .0240(9) .0213(9) .0300(9) -.0036(7) -.0126(8) -.0089(8)
C4' .0301(10) .0254(10) .0283(9) -.0045(8) -.0132(8) -.0086(8)
C5' .0315(10) .0315(11) .0315(10) -.0041(8) -.0170(9) -.0036(9)
C1" .0197(8) .0242(10) .0215(8) -.0072(7) -.0049(7) -.0054(7)
C2" .0193(9) .0311(11) .0291(10) -.0036(7) -.0069(7) -.0105(8)
C3" .0263(10) .0424(13) .0400(11) -.0104(9) -.0118(9) -.0162(10)
C4" .0395(12) .0395(13) .0428(12) -.0124(9) -.0109(10) -.0204(10)
C5" .0321(10) .0299(11) .0402(11) -.0031(8) -.0085(9) -.0160(9)
C6" .0203(9) .0316(11) .0300(10) -.0050(8) -.0070(8) -.0096(9)
C1"' .0289(10) .0322(11) .0260(9) -.0074(8) -.0115(8) -.0091(8)
C2"' .0298(10) .0310(11) .0321(10) -.0032(8) -.0144(8) -.0102(9)
C3"' .0315(10) .0361(11) .0288(10) -.0108(8) -.0147(8) -.0094(9)
C4"' .0291(10) .0482(13) .0302(10) -.0107(9) -.0092(8) -.0153(10)
C5"' .0289(10) .0457(13) .0405(11) .0006(9) -.0123(9) -.0202(10)
C6"' .0341(11) .0322(11) .0331(10) -.0030(8) -.0145(9) -.0100(9)
C7"' .0414(12) .0401(13) .0326(11) -.0155(10) -.0133(9) -.0040(10)
C8"' .0391(13) .0687(17) .0426(13) -.0117(11) -.0017(10) -.0230(13)

loop_
_atom_type_symbol
_atom_type_description
_atom_type_scat_dispersion_real
_atom_type_scat_dispersion_imag
_atom_type_scat_source
C C .0033 .0016 'International Tables Vol C Tables 4.2.6.8 and 6.1.1.4'
H H .0000 .0000 'International Tables Vol C Tables 4.2.6.8 and 6.1.1.4'
N N .0061 .0033 'International Tables Vol C Tables 4.2.6.8 and 6.1.1.4'
O O .0106 .0060 'International Tables Vol C Tables 4.2.6.8 and 6.1.1.4'
S S .1246 .1234 'International Tables Vol C Tables 4.2.6.8 and 6.1.1.4'

loop_
_geom_angle_atom_site_label_1
_geom_angle_atom_site_label_2
_geom_angle_atom_site_label_3
_geom_angle
_geom_angle_publ_flag
C5' S1' C2' 87.98(9) y
C9 N1 C2 117.71(15) ?
C4 N3 C2' 121.23(14) ?
C4 N3 C2 120.36(14) ?
C2' N3 C2 116.62(13) ?
C2' N3' C4' 110.18(15) ?
N1 C2 N3 107.49(13) ?
N1 C2 C1" 113.02(14) ?
N3 C2 C1" 111.13(14) ?
O1 C4 N3 120.11(16) ?
O1 C4 C10 123.45(16) ?
N3 C4 C10 116.41(15) ?
C6 C5 C10 120.9(2) ?
C5 C6 C7 119.2(2) ?
C8 C7 C6 121.4(2) ?
C7 C8 C9 119.7(2) ?
N1 C9 C8 122.68(18) ?
N1 C9 C10 118.06(16) ?
C8 C9 C10 119.14(18) ?
C5 C10 C9 119.62(17) ?
C5 C10 C4 120.20(17) ?
C9 C10 C4 120.03(16) ?
N3' C2' N3 121.08(15) ?
N3' C2' S1' 115.87(13) ?
N3 C2' S1' 122.98(13) ?
C5' C4' N3' 114.29(16) ?
C5' C4' C1"' 126.13(16) ?
N3' C4' C1"' 119.55(15) ?
C4' C5' S1' 111.67(14) ?
C6" C1" C2" 118.03(17) ?
C6" C1" C2 124.06(15) ?
C2" C1" C2 117.91(15) ?
O2 C2" C3" 122.88(16) ?
O2 C2" C1" 116.43(17) ?
C3" C2" C1" 120.68(17) ?
C4" C3" C2" 120.00(17) ?
C3" C4" C5" 120.33(19) ?
C6" C5" C4" 119.37(18) ?
C1" C6" C5" 121.58(17) ?
C6"' C1"' C2"' 118.53(17) ?
C6"' C1"' C4' 120.55(16) ?
C2"' C1"' C4' 120.89(17) ?
C1"' C2"' C3"' 121.90(18) ?
C4"' C3"' C2"' 118.97(17) ?
C4"' C3"' C7"' 120.61(17) ?
C2"' C3"' C7"' 120.42(18) ?
C5"' C4"' C3"' 119.12(17) ?
C5"' C4"' C8"' 119.86(19) ?
C3"' C4"' C8"' 121.01(19) ?
C6"' C5"' C4"' 121.61(19) ?
C5"' C6"' C1"' 119.87(18) ?

loop_
_geom_bond_atom_site_label_1
_geom_bond_atom_site_label_2
_geom_bond_site_symmetry_2
_geom_bond_distance
_geom_bond_publ_flag
S1' C5' . 1.716(2) y
S1' C2' . 1.7308(17) y
O1 C4 . 1.237(2) ?
O2 C2" . 1.371(2) ?
N1 C9 . 1.379(2) ?
N1 C2 . 1.448(2) ?
N3 C4 . 1.381(2) ?
N3 C2' . 1.405(2) ?
N3 C2 . 1.485(2) ?
N3' C2' . 1.303(2) ?
N3' C4' . 1.387(2) ?
C2 C1" . 1.527(2) ?
C4 C10 . 1.461(3) ?
C5 C6 . 1.368(3) ?
C5 C10 . 1.400(2) ?
C6 C7 . 1.386(3) ?
C7 C8 . 1.381(3) ?
C8 C9 . 1.395(3) ?
C9 C10 . 1.403(2) ?
C4' C5' . 1.355(2) ?
C4' C1"' . 1.483(2) ?
C1" C6" . 1.382(2) ?
C1" C2" . 1.404(2) ?
C2" C3" . 1.382(3) ?
C3" C4" . 1.377(3) ?
C4" C5" . 1.384(3) ?
C5" C6" . 1.383(3) ?
C1"' C6"' . 1.389(3) ?
C1"' C2"' . 1.395(2) ?
C2"' C3"' . 1.396(3) ?
C3"' C4"' . 1.395(3) ?
C3"' C7"' . 1.510(3) ?
C4"' C5"' . 1.390(3) ?
C4"' C8"' . 1.515(3) ?
C5"' C6"' . 1.388(3) ?

loop_
_geom_hbond_atom_site_label_D
_geom_hbond_atom_site_label_H
_geom_hbond_atom_site_label_A
_geom_hbond_site_symmetry_A
_geom_hbond_distance_DH
_geom_hbond_distance_HA
_geom_hbond_distance_DA
_geom_hbond_angle_DHA
O2 H2"B O1 1_655 .84(3) 1.93(3) 2.7682(18) 173(3)
N1 H1A O2 . .80(2) 2.42(2) 2.885(2) 118.4(18)

loop_
_geom_torsion_atom_site_label_1
_geom_torsion_atom_site_label_2
_geom_torsion_atom_site_label_3
_geom_torsion_atom_site_label_4
_geom_torsion
_geom_torsion_publ_flag
C9 N1 C2 N3 -51.2(2) ?
C9 N1 C2 C1" 71.8(2) ?
C4 N3 C2 N1 42.2(2) ?
C2' N3 C2 N1 -152.78(15) ?
C4 N3 C2 C1" -81.93(19) ?
C2' N3 C2 C1" 83.06(18) ?
C2' N3 C4 O1 3.6(3) yes
C2 N3 C4 O1 167.90(16) yes
C2' N3 C4 C10 -177.93(16) ?
C2 N3 C4 C10 -13.6(2) ?
C10 C5 C6 C7 -1.0(4) ?
C5 C6 C7 C8 .7(4) ?
C6 C7 C8 C9 .4(4) ?
C2 N1 C9 C8 -152.23(18) ?
C2 N1 C9 C10 31.8(2) ?
C7 C8 C9 N1 -177.0(2) ?
C7 C8 C9 C10 -1.1(3) ?
C6 C5 C10 C9 .3(3) ?
C6 C5 C10 C4 175.9(2) ?
N1 C9 C10 C5 176.88(18) ?
C8 C9 C10 C5 .7(3) ?
N1 C9 C10 C4 1.3(3) ?
C8 C9 C10 C4 -174.83(18) ?
O1 C4 C10 C5 -7.2(3) ?
N3 C4 C10 C5 174.40(17) ?
O1 C4 C10 C9 168.34(18) ?
N3 C4 C10 C9 -10.1(3) ?
C4' N3' C2' N3 -176.67(16) ?
C4' N3' C2' S1' .3(2) ?
C4 N3 C2' N3' -177.08(16) ?
C2 N3 C2' N3' 18.1(2) ?
C4 N3 C2' S1' 6.1(2) yes
C2 N3 C2' S1' -158.71(13) ?
C5' S1' C2' N3' -.85(15) ?
C5' S1' C2' N3 176.09(16) ?
C2' N3' C4' C5' .6(2) ?
C2' N3' C4' C1"' -177.56(16) ?
N3' C4' C5' S1' -1.2(2) ?
C1"' C4' C5' S1' 176.78(15) ?
C2' S1' C5' C4' 1.12(16) ?
N1 C2 C1" C6" -116.39(18) ?
N3 C2 C1" C6" 4.6(2) y
N1 C2 C1" C2" 63.7(2) ?
N3 C2 C1" C2" -175.37(14) ?
C6" C1" C2" O2 179.69(16) ?
C2 C1" C2" O2 -.4(2) ?
C6" C1" C2" C3" .8(3) ?
C2 C1" C2" C3" -179.23(16) ?
O2 C2" C3" C4" -178.91(17) ?
C1" C2" C3" C4" -.1(3) ?
C2" C3" C4" C5" -.2(3) ?
C3" C4" C5" C6" -.3(3) ?
C2" C1" C6" C5" -1.3(3) ?
C2 C1" C6" C5" 178.78(17) ?
C4" C5" C6" C1" 1.0(3) ?
C5' C4' C1"' C6"' -145.9(2) ?
N3' C4' C1"' C6"' 32.0(3) ?
C5' C4' C1"' C2"' 32.2(3) y
N3' C4' C1"' C2"' -149.92(17) ?
C6"' C1"' C2"' C3"' .1(3) ?
C4' C1"' C2"' C3"' -177.95(16) ?
C1"' C2"' C3"' C4"' .4(3) ?
C1"' C2"' C3"' C7"' -178.81(17) ?
C2"' C3"' C4"' C5"' .0(3) ?
C7"' C3"' C4"' C5"' 179.19(17) ?
C2"' C3"' C4"' C8"' -178.90(18) ?
C7"' C3"' C4"' C8"' .3(3) ?
C3"' C4"' C5"' C6"' -.9(3) ?
C8"' C4"' C5"' C6"' 178.01(18) ?
C4"' C5"' C6"' C1"' 1.4(3) ?
C2"' C1"' C6"' C5"' -1.0(3) ?
C4' C1"' C6"' C5"' 177.07(17) ?

loop_
_cod_related_entry_id
_cod_related_entry_database
_cod_related_entry_code
1 ChemSpider 21107213
